data_2223686
loop_
_publ_author_name
'Fun, Hoong-Kun'
'Yeap, Chin Sing'
'Sarveswari, S.'
'Vijayakumar, V.'
'Prasath, R.'

_publ_section_title
6-Chloro-3-[5-(3-methoxy-8-methyl-4-quinolyl)-1-phenyl-4,5-dihydro-1<i>H</i>-pyrazol-3-yl]-2-methyl-4-phenylquinoline
_journal_coeditor_code CI2931
_journal_issue 11
_journal_name_full 'Acta Crystallographica Section E'
_journal_page_first o2665
_journal_page_last o2666
_journal_paper_doi 10.1107/S1600536809040252
_journal_volume 65
_journal_year 2009
_chemical_formula_iupac 'C36 H29 Cl N4 O'
_chemical_formula_moiety 'C36 H29 Cl N4 O'
_chemical_formula_sum 'C36 H29 Cl N4 O'
_chemical_formula_weight 569.08
_chemical_name_systematic
;
6-Chloro-3-[5-(3-methoxy-8-methyl-4-quinolyl)-1-phenyl-4,5-dihydro-1<i>H</i>-
pyrazol-3-yl]-2-methyl-4-phenylquinoline
;
_space_group_IT_number 14
_symmetry_cell_setting monoclinic
_symmetry_space_group_name_Hall '-P 2ybc'
_symmetry_space_group_name_H-M 'P 1 21/c 1'
_atom_sites_solution_hydrogens geom
_atom_sites_solution_primary direct
_atom_sites_solution_secondary difmap
_audit_creation_method SHELXL-97
_cell_angle_alpha 90.00
_cell_angle_beta 95.3580(10)
_cell_angle_gamma 90.00
_cell_formula_units_Z 4
_cell_length_a 14.1209(3)
_cell_length_b 20.2273(4)
_cell_length_c 10.1892(2)
_cell_measurement_reflns_used 9113
_cell_measurement_temperature 100.00(10)
_cell_measurement_theta_max 32.65
_cell_measurement_theta_min 2.25
_cell_volume 2897.60(10)
_computing_cell_refinement 'SAINT (Bruker, 2005)'
_computing_data_collection 'APEX2 (Bruker, 2005)'
_computing_data_reduction 'SAINT (Bruker, 2005)'
_computing_molecular_graphics 'SHELXTL (Sheldrick, 2008)'
_computing_publication_material 'SHELXTL (Sheldrick, 2008) and PLATON (Spek, 2009)'
_computing_structure_refinement 'SHELXTL (Sheldrick, 2008)'
_computing_structure_solution 'SHELXTL (Sheldrick, 2008)'
_diffrn_ambient_temperature 100
_diffrn_measured_fraction_theta_full 0.993
_diffrn_measured_fraction_theta_max 0.993
_diffrn_measurement_device_type
;
Bruker SMART APEXII CCD area-detector
;
_diffrn_measurement_method '\f and \w'
_diffrn_radiation_monochromator graphite
_diffrn_radiation_source 'fine-focus sealed tube'
_diffrn_radiation_type MoK\a
_diffrn_radiation_wavelength 0.71073
_diffrn_reflns_av_R_equivalents 0.0318
_diffrn_reflns_av_sigmaI/netI 0.0311
_diffrn_reflns_limit_h_max 21
_diffrn_reflns_limit_h_min -15
_diffrn_reflns_limit_k_max 27
_diffrn_reflns_limit_k_min -30
_diffrn_reflns_limit_l_max 15
_diffrn_reflns_limit_l_min -15
_diffrn_reflns_number 57308
_diffrn_reflns_theta_full 32.71
_diffrn_reflns_theta_max 32.71
_diffrn_reflns_theta_min 2.01
_diffrn_standards_number 0
_exptl_absorpt_coefficient_mu 0.169
_exptl_absorpt_correction_T_max 0.9635
_exptl_absorpt_correction_T_min 0.8991
_exptl_absorpt_correction_type multi-scan
_exptl_absorpt_process_details '(<i>SADABS</i>; Bruker, 2005)'
_exptl_crystal_colour orange
_exptl_crystal_density_diffrn 1.305
_exptl_crystal_density_method 'not measured'
_exptl_crystal_description Block
_exptl_crystal_F_000 1192
_exptl_crystal_size_max 0.65
_exptl_crystal_size_mid 0.45
_exptl_crystal_size_min 0.22
_refine_diff_density_max 0.517
_refine_diff_density_min -0.378
_refine_ls_extinction_method none
_refine_ls_goodness_of_fit_ref 1.080
_refine_ls_hydrogen_treatment refall
_refine_ls_matrix_type full
_refine_ls_number_parameters 495
_refine_ls_number_reflns 10615
_refine_ls_number_restraints 0
_refine_ls_restrained_S_all 1.080
_refine_ls_R_factor_all 0.0711
_refine_ls_R_factor_gt 0.0558
_refine_ls_shift/su_max 0.001
_refine_ls_shift/su_max_lt 0.001
_refine_ls_shift/su_mean 0.000
_refine_ls_structure_factor_coef Fsqd
_refine_ls_weighting_details 'calc w=1/[\s^2^(Fo^2^)+(0.0511P)^2^+1.8405P] where P=(Fo^2^+2Fc^2^)/3'
_refine_ls_weighting_scheme calc
_refine_ls_wR_factor_gt 0.1261
_refine_ls_wR_factor_ref 0.1345
_reflns_number_gt 8632
_reflns_number_total 10615
_reflns_threshold_expression I>2\s(I)
_cod_data_source_file ci2931.cif
_cod_data_source_block I
_cod_depositor_comments
;
The following automatic conversions were performed:
'_symmetry_cell_setting' value 'Monoclinic' changed to 'monoclinic'
according to '/home/saulius/struct/CIF-dictionaries/cif_core.dic'
dictionary named 'cif_core.dic' version 2.4.1 from 2010-06-29.

Automatic conversion script
Id: cif_fix_enum 1527 2010-12-29 10:47:43Z saulius 

The following automatic conversions were performed:

'_symmetry_cell_setting' value 'Monoclinic' changed to 'monoclinic'
according to /home/saulius/struct/CIF-dictionaries/cif_core.dic
dictionary named 'cif_core.dic' version 2.4.1 from 2010-06-29.

Automatic conversion script
Id: cif_fix_values 1715 2011-07-08 13:25:40Z adriana 
;
_cod_original_sg_symbol_H-M 'P 21/c'
_cod_database_code 2223686
_cod_database_fobs_code 2223686

loop_
_symmetry_equiv_pos_as_xyz
'x, y, z'
'-x, y+1/2, -z+1/2'
'-x, -y, -z'
'x, -y-1/2, z-1/2'

loop_
_atom_site_type_symbol
_atom_site_label
_atom_site_fract_x
_atom_site_fract_y
_atom_site_fract_z
_atom_site_U_iso_or_equiv
_atom_site_adp_type
_atom_site_calc_flag
_atom_site_refinement_flags
_atom_site_occupancy
_atom_site_disorder_assembly
_atom_site_disorder_group
Cl Cl1 1.25829(2) 0.618905(17) 0.58916(3) 0.02412(8) Uani d . 1 . .
O O1 0.74552(8) 0.56821(5) -0.26011(9) 0.0227(2) Uani d . 1 . .
N N1 1.06317(8) 0.82047(6) 0.24624(12) 0.0199(2) Uani d . 1 . .
N N2 0.79102(8) 0.76177(5) 0.05659(10) 0.0165(2) Uani d . 1 . .
N N3 0.72868(8) 0.74397(5) -0.05041(11) 0.0184(2) Uani d . 1 . .
N N4 0.67553(8) 0.50533(6) -0.10704(11) 0.0192(2) Uani d . 1 . .
C C1 1.10707(9) 0.77113(6) 0.32078(14) 0.0194(2) Uani d . 1 . .
C C2 1.18398(11) 0.78906(8) 0.41257(17) 0.0300(3) Uani d . 1 . .
C C3 1.22949(11) 0.74267(8) 0.49378(17) 0.0293(3) Uani d . 1 . .
C C4 1.19938(9) 0.67648(7) 0.48422(13) 0.0201(2) Uani d . 1 . .
C C5 1.12617(9) 0.65686(6) 0.39571(13) 0.0178(2) Uani d . 1 . .
C C6 1.07802(9) 0.70427(6) 0.31049(12) 0.0164(2) Uani d . 1 . .
C C7 0.99820(9) 0.68861(6) 0.21888(12) 0.0158(2) Uani d . 1 . .
C C8 0.95183(9) 0.73961(6) 0.14831(12) 0.0151(2) Uani d . 1 . .
C C9 0.98850(9) 0.80588(6) 0.16423(12) 0.0163(2) Uani d . 1 . .
C C10 0.96496(10) 0.61872(6) 0.20841(13) 0.0204(3) Uani d . 1 . .
C C11 1.02484(14) 0.56977(8) 0.16651(16) 0.0306(3) Uani d . 1 . .
C C12 0.99534(18) 0.50358(8) 0.16652(19) 0.0442(5) Uani d . 1 . .
C C13 0.90824(17) 0.48653(9) 0.2083(2) 0.0462(5) Uani d . 1 . .
C C14 0.84867(14) 0.53492(8) 0.24773(19) 0.0397(5) Uani d . 1 . .
C C15 0.87629(11) 0.60117(7) 0.24724(15) 0.0256(3) Uani d . 1 . .
C C16 0.86764(9) 0.72709(6) 0.05412(12) 0.0155(2) Uani d . 1 . .
C C17 0.86503(10) 0.68158(7) -0.06366(12) 0.0181(2) Uani d . 1 . .
C C18 0.75850(10) 0.68279(6) -0.11310(12) 0.0172(2) Uani d . 1 . .
C C19 0.70807(9) 0.62211(6) -0.06680(12) 0.0172(2) Uani d . 1 . .
C C20 0.70797(9) 0.56215(6) -0.14227(12) 0.0182(2) Uani d . 1 . .
C C21 0.63758(9) 0.50178(6) 0.01225(13) 0.0189(2) Uani d . 1 . .
C C22 0.60415(10) 0.43954(7) 0.05349(15) 0.0223(3) Uani d . 1 . .
C C23 0.56744(11) 0.43584(8) 0.17411(16) 0.0266(3) Uani d . 1 . .
C C24 0.56202(11) 0.49167(8) 0.25571(15) 0.0278(3) Uani d . 1 . .
C C25 0.59295(11) 0.55210(8) 0.21628(14) 0.0241(3) Uani d . 1 . .
C C26 0.63158(10) 0.55810(7) 0.09349(13) 0.0195(2) Uani d . 1 . .
C C27 0.66770(10) 0.61885(7) 0.04946(13) 0.0192(2) Uani d . 1 . .
C C28 0.63772(9) 0.77074(6) -0.06672(12) 0.0171(2) Uani d . 1 . .
C C29 0.57125(10) 0.74588(7) -0.16539(14) 0.0222(3) Uani d . 1 . .
C C30 0.48047(11) 0.77291(8) -0.18384(16) 0.0269(3) Uani d . 1 . .
C C31 0.45373(11) 0.82413(8) -0.10524(16) 0.0285(3) Uani d . 1 . .
C C32 0.51985(11) 0.84924(8) -0.00833(14) 0.0265(3) Uani d . 1 . .
C C33 0.61164(10) 0.82371(7) 0.01109(13) 0.0207(2) Uani d . 1 . .
C C34 0.73866(13) 0.51077(8) -0.34404(16) 0.0292(3) Uani d . 1 . .
C C35 0.60857(12) 0.38028(7) -0.03465(17) 0.0278(3) Uani d . 1 . .
C C36 0.94255(10) 0.86304(7) 0.08870(14) 0.0204(2) Uani d . 1 . .
H H2 1.2038(15) 0.8352(11) 0.418(2) 0.039(6) Uiso d . 1 . .
H H3 1.2803(15) 0.7556(11) 0.559(2) 0.039(6) Uiso d . 1 . .
H H5 1.1052(13) 0.6108(9) 0.3924(18) 0.023(4) Uiso d . 1 . .
H H11 1.0823(13) 0.5813(9) 0.1388(17) 0.020(4) Uiso d . 1 . .
H H12 1.0391(18) 0.4749(13) 0.137(2) 0.057(7) Uiso d . 1 . .
H H13 0.8908(16) 0.4411(12) 0.208(2) 0.046(6) Uiso d . 1 . .
H H15 0.8328(13) 0.6360(9) 0.2763(18) 0.025(5) Uiso d . 1 . .
H H14 0.7855(17) 0.5205(12) 0.275(2) 0.050(7) Uiso d . 1 . .
H H17A 0.9034(12) 0.7012(9) -0.1273(17) 0.020(4) Uiso d . 1 . .
H H17B 0.8907(12) 0.6379(9) -0.0441(17) 0.017(4) Uiso d . 1 . .
H H18 0.7489(12) 0.6872(8) -0.2091(17) 0.017(4) Uiso d . 1 . .
H H22 0.5425(14) 0.3943(10) 0.2025(19) 0.030(5) Uiso d . 1 . .
H H24 0.5361(15) 0.4868(11) 0.339(2) 0.041(6) Uiso d . 1 . .
H H25 0.5903(14) 0.5906(10) 0.271(2) 0.031(5) Uiso d . 1 . .
H H27 0.6655(13) 0.6569(9) 0.1041(18) 0.026(5) Uiso d . 1 . .
H H29 0.5881(13) 0.7098(10) -0.2214(19) 0.028(5) Uiso d . 1 . .
H H30 0.4387(14) 0.7550(10) -0.251(2) 0.030(5) Uiso d . 1 . .
H H31 0.3914(15) 0.8436(10) -0.117(2) 0.037(5) Uiso d . 1 . .
H H32 0.5040(14) 0.8860(10) 0.0468(19) 0.029(5) Uiso d . 1 . .
H H33 0.6560(13) 0.8420(9) 0.0747(19) 0.027(5) Uiso d . 1 . .
H H34A 0.7653(15) 0.5244(11) -0.424(2) 0.038(6) Uiso d . 1 . .
H H34B 0.7735(15) 0.4747(11) -0.298(2) 0.037(5) Uiso d . 1 . .
H H34C 0.6709(15) 0.4980(10) -0.365(2) 0.033(5) Uiso d . 1 . .
H H35A 0.6724(16) 0.3750(11) -0.067(2) 0.042(6) Uiso d . 1 . .
H H35B 0.5669(16) 0.3864(11) -0.115(2) 0.042(6) Uiso d . 1 . .
H H35C 0.5922(16) 0.3408(12) 0.011(2) 0.044(6) Uiso d . 1 . .
H H36A 0.9858(14) 0.8999(10) 0.0947(19) 0.027(5) Uiso d . 1 . .
H H36B 0.9251(13) 0.8521(9) -0.0029(19) 0.027(5) Uiso d . 1 . .
H H36C 0.8859(14) 0.8752(9) 0.127(2) 0.029(5) Uiso d . 1 . .

loop_
_atom_site_aniso_label
_atom_site_aniso_U_11
_atom_site_aniso_U_22
_atom_site_aniso_U_33
_atom_site_aniso_U_12
_atom_site_aniso_U_13
_atom_site_aniso_U_23
Cl1 0.02182(15) 0.02468(16) 0.02474(16) 0.00263(12) -0.00384(11) 0.00766(12)
O1 0.0323(5) 0.0186(5) 0.0175(4) -0.0014(4) 0.0039(4) -0.0057(3)
N1 0.0191(5) 0.0153(5) 0.0246(5) -0.0015(4) -0.0016(4) 0.0040(4)
N2 0.0211(5) 0.0145(5) 0.0131(4) 0.0007(4) -0.0026(4) -0.0008(3)
N3 0.0226(5) 0.0156(5) 0.0156(5) 0.0036(4) -0.0048(4) -0.0046(4)
N4 0.0207(5) 0.0160(5) 0.0198(5) 0.0024(4) -0.0038(4) -0.0019(4)
C1 0.0174(5) 0.0162(6) 0.0237(6) -0.0019(4) -0.0025(5) 0.0035(4)
C2 0.0256(7) 0.0195(7) 0.0417(9) -0.0067(5) -0.0132(6) 0.0058(6)
C3 0.0230(6) 0.0246(7) 0.0374(8) -0.0052(5) -0.0128(6) 0.0063(6)
C4 0.0182(5) 0.0206(6) 0.0208(6) 0.0015(5) -0.0020(4) 0.0054(5)
C5 0.0190(5) 0.0154(6) 0.0189(6) 0.0014(4) 0.0013(4) 0.0019(4)
C6 0.0171(5) 0.0152(5) 0.0168(5) 0.0006(4) 0.0011(4) 0.0014(4)
C7 0.0199(5) 0.0136(5) 0.0139(5) 0.0008(4) 0.0013(4) -0.0005(4)
C8 0.0183(5) 0.0141(5) 0.0129(5) 0.0008(4) 0.0007(4) -0.0008(4)
C9 0.0178(5) 0.0146(5) 0.0168(5) 0.0004(4) 0.0022(4) 0.0021(4)
C10 0.0307(7) 0.0128(5) 0.0160(5) 0.0004(5) -0.0074(5) 0.0001(4)
C11 0.0453(9) 0.0196(7) 0.0253(7) 0.0092(6) -0.0056(6) -0.0045(5)
C12 0.0746(14) 0.0187(7) 0.0349(9) 0.0165(8) -0.0187(9) -0.0067(6)
C13 0.0659(13) 0.0164(7) 0.0494(11) -0.0091(8) -0.0313(10) 0.0056(7)
C14 0.0447(10) 0.0240(8) 0.0445(10) -0.0143(7) -0.0266(8) 0.0164(7)
C15 0.0305(7) 0.0187(6) 0.0247(7) -0.0061(5) -0.0127(5) 0.0068(5)
C16 0.0213(5) 0.0126(5) 0.0123(5) 0.0000(4) -0.0001(4) -0.0008(4)
C17 0.0229(6) 0.0177(6) 0.0136(5) 0.0023(5) 0.0008(4) -0.0032(4)
C18 0.0249(6) 0.0142(5) 0.0121(5) 0.0022(4) -0.0012(4) -0.0026(4)
C19 0.0216(6) 0.0150(5) 0.0144(5) 0.0027(4) -0.0025(4) -0.0019(4)
C20 0.0202(6) 0.0173(6) 0.0161(5) 0.0028(4) -0.0028(4) -0.0025(4)
C21 0.0186(5) 0.0179(6) 0.0189(6) 0.0027(4) -0.0052(4) 0.0015(4)
C22 0.0199(6) 0.0182(6) 0.0272(7) 0.0015(5) -0.0061(5) 0.0035(5)
C23 0.0246(6) 0.0248(7) 0.0293(7) -0.0007(5) -0.0041(5) 0.0087(5)
C24 0.0286(7) 0.0325(8) 0.0217(7) 0.0011(6) -0.0001(5) 0.0087(6)
C25 0.0267(7) 0.0266(7) 0.0186(6) 0.0023(5) 0.0003(5) 0.0020(5)
C26 0.0214(6) 0.0201(6) 0.0161(5) 0.0024(5) -0.0033(4) 0.0012(4)
C27 0.0245(6) 0.0176(6) 0.0147(5) 0.0021(5) -0.0020(4) -0.0017(4)
C28 0.0213(6) 0.0153(5) 0.0145(5) 0.0013(4) -0.0001(4) 0.0025(4)
C29 0.0249(6) 0.0197(6) 0.0206(6) 0.0001(5) -0.0042(5) 0.0003(5)
C30 0.0233(6) 0.0290(7) 0.0270(7) -0.0021(6) -0.0048(5) 0.0039(6)
C31 0.0225(6) 0.0356(8) 0.0276(7) 0.0060(6) 0.0038(5) 0.0084(6)
C32 0.0296(7) 0.0306(8) 0.0199(6) 0.0098(6) 0.0055(5) 0.0021(5)
C33 0.0271(6) 0.0208(6) 0.0142(5) 0.0040(5) 0.0013(5) 0.0008(4)
C34 0.0405(9) 0.0231(7) 0.0245(7) -0.0018(6) 0.0062(6) -0.0116(5)
C35 0.0274(7) 0.0174(6) 0.0371(8) 0.0008(5) -0.0049(6) 0.0006(6)
C36 0.0222(6) 0.0151(6) 0.0233(6) 0.0003(5) -0.0005(5) 0.0043(5)

loop_
_atom_type_symbol
_atom_type_description
_atom_type_scat_dispersion_real
_atom_type_scat_dispersion_imag
_atom_type_scat_source
C C 0.0033 0.0016 'International Tables Vol C Tables 4.2.6.8 and 6.1.1.4'
H H 0.0000 0.0000 'International Tables Vol C Tables 4.2.6.8 and 6.1.1.4'
N N 0.0061 0.0033 'International Tables Vol C Tables 4.2.6.8 and 6.1.1.4'
O O 0.0106 0.0060 'International Tables Vol C Tables 4.2.6.8 and 6.1.1.4'
Cl Cl 0.1484 0.1585 'International Tables Vol C Tables 4.2.6.8 and 6.1.1.4'

loop_
_geom_angle_atom_site_label_1
_geom_angle_atom_site_label_2
_geom_angle_atom_site_label_3
_geom_angle_site_symmetry_1
_geom_angle_site_symmetry_3
_geom_angle
_geom_angle_publ_flag
C20 O1 C34 . . 116.13(11) ?
C9 N1 C1 . . 118.93(11) ?
C16 N2 N3 . . 108.41(10) ?
N2 N3 C28 . . 120.39(10) ?
N2 N3 C18 . . 111.96(10) ?
C28 N3 C18 . . 125.06(11) ?
C20 N4 C21 . . 117.81(11) ?
N1 C1 C2 . . 117.45(12) ?
N1 C1 C6 . . 122.92(12) ?
C2 C1 C6 . . 119.62(12) ?
C3 C2 C1 . . 120.80(14) ?
C3 C2 H2 . . 120.2(13) ?
C1 C2 H2 . . 119.0(13) ?
C2 C3 C4 . . 119.24(13) ?
C2 C3 H3 . . 120.4(13) ?
C4 C3 H3 . . 120.4(13) ?
C5 C4 C3 . . 121.87(12) ?
C5 C4 Cl1 . . 120.03(11) ?
C3 C4 Cl1 . . 118.10(10) ?
C4 C5 C6 . . 119.75(12) ?
C4 C5 H5 . . 120.6(11) ?
C6 C5 H5 . . 119.7(11) ?
C1 C6 C5 . . 118.70(12) ?
C1 C6 C7 . . 117.75(11) ?
C5 C6 C7 . . 123.47(12) ?
C8 C7 C6 . . 118.62(11) ?
C8 C7 C10 . . 122.57(11) ?
C6 C7 C10 . . 118.72(11) ?
C7 C8 C9 . . 119.11(11) ?
C7 C8 C16 . . 121.43(11) ?
C9 C8 C16 . . 119.43(11) ?
N1 C9 C8 . . 122.57(11) ?
N1 C9 C36 . . 115.77(11) ?
C8 C9 C36 . . 121.66(11) ?
C15 C10 C11 . . 119.50(14) ?
C15 C10 C7 . . 120.43(12) ?
C11 C10 C7 . . 119.97(14) ?
C10 C11 C12 . . 119.29(19) ?
C10 C11 H11 . . 119.6(11) ?
C12 C11 H11 . . 121.1(11) ?
C13 C12 C11 . . 120.74(18) ?
C13 C12 H12 . . 126.1(16) ?
C11 C12 H12 . . 113.2(16) ?
C14 C13 C12 . . 119.91(16) ?
C14 C13 H13 . . 121.5(14) ?
C12 C13 H13 . . 118.5(14) ?
C13 C14 C15 . . 120.25(19) ?
C13 C14 H14 . . 117.3(14) ?
C15 C14 H14 . . 122.4(14) ?
C10 C15 C14 . . 120.28(17) ?
C10 C15 H15 . . 119.9(11) ?
C14 C15 H15 . . 119.9(11) ?
N2 C16 C8 . . 121.23(11) ?
N2 C16 C17 . . 112.85(11) ?
C8 C16 C17 . . 125.37(11) ?
C16 C17 C18 . . 101.58(10) ?
C16 C17 H17A . . 108.0(10) ?
C18 C17 H17A . . 111.4(10) ?
C16 C17 H17B . . 114.3(10) ?
C18 C17 H17B . . 114.6(10) ?
H17A C17 H17B . . 106.8(14) ?
N3 C18 C19 . . 112.57(11) ?
N3 C18 C17 . . 100.46(10) ?
C19 C18 C17 . . 110.97(10) ?
N3 C18 H18 . . 109.8(10) ?
C19 C18 H18 . . 111.1(10) ?
C17 C18 H18 . . 111.5(10) ?
C27 C19 C20 . . 116.41(12) ?
C27 C19 C18 . . 123.79(11) ?
C20 C19 C18 . . 119.61(11) ?
N4 C20 O1 . . 119.93(11) ?
N4 C20 C19 . . 125.56(12) ?
O1 C20 C19 . . 114.51(11) ?
N4 C21 C26 . . 121.64(12) ?
N4 C21 C22 . . 118.35(12) ?
C26 C21 C22 . . 120.01(12) ?
C23 C22 C21 . . 118.29(13) ?
C23 C22 C35 . . 121.95(14) ?
C21 C22 C35 . . 119.75(13) ?
C22 C23 C24 . . 121.87(14) ?
C22 C23 H22 . . 119.5(12) ?
C24 C23 H22 . . 118.6(12) ?
C25 C24 C23 . . 120.36(14) ?
C25 C24 H24 . . 120.6(13) ?
C23 C24 H24 . . 119.0(13) ?
C24 C25 C26 . . 119.67(14) ?
C24 C25 H25 . . 121.4(12) ?
C26 C25 H25 . . 118.9(12) ?
C21 C26 C25 . . 119.79(13) ?
C21 C26 C27 . . 117.97(12) ?
C25 C26 C27 . . 122.21(13) ?
C19 C27 C26 . . 120.55(12) ?
C19 C27 H27 . . 120.6(11) ?
C26 C27 H27 . . 118.8(11) ?
N3 C28 C33 . . 121.25(12) ?
N3 C28 C29 . . 119.68(12) ?
C33 C28 C29 . . 119.05(12) ?
C30 C29 C28 . . 120.18(14) ?
C30 C29 H29 . . 119.3(11) ?
C28 C29 H29 . . 120.5(11) ?
C31 C30 C29 . . 120.95(14) ?
C31 C30 H30 . . 121.8(12) ?
C29 C30 H30 . . 117.3(12) ?
C30 C31 C32 . . 118.89(14) ?
C30 C31 H31 . . 122.2(13) ?
C32 C31 H31 . . 118.9(13) ?
C31 C32 C33 . . 121.34(14) ?
C31 C32 H32 . . 121.0(12) ?
C33 C32 H32 . . 117.6(12) ?
C32 C33 C28 . . 119.55(13) ?
C32 C33 H33 . . 120.4(12) ?
C28 C33 H33 . . 120.0(12) ?
O1 C34 H34A . . 105.0(13) ?
O1 C34 H34B . . 108.5(12) ?
H34A C34 H34B . . 113.3(17) ?
O1 C34 H34C . . 110.3(12) ?
H34A C34 H34C . . 109.5(17) ?
H34B C34 H34C . . 110.0(17) ?
C22 C35 H35A . . 111.8(13) ?
C22 C35 H35B . . 110.4(13) ?
H35A C35 H35B . . 103.4(18) ?
C22 C35 H35C . . 110.2(14) ?
H35A C35 H35C . . 109.7(18) ?
H35B C35 H35C . . 111.2(18) ?
C9 C36 H36A . . 108.8(12) ?
C9 C36 H36B . . 112.2(11) ?
H36A C36 H36B . . 109.9(16) ?
C9 C36 H36C . . 108.9(12) ?
H36A C36 H36C . . 109.1(16) ?
H36B C36 H36C . . 108.0(16) ?

loop_
_geom_bond_atom_site_label_1
_geom_bond_atom_site_label_2
_geom_bond_site_symmetry_2
_geom_bond_distance
_geom_bond_publ_flag
Cl1 C4 . 1.7394(13) ?
O1 C20 . 1.3626(16) ?
O1 C34 . 1.4407(17) ?
N1 C9 . 1.3163(17) ?
N1 C1 . 1.3673(17) ?
N2 C16 . 1.2917(17) ?
N2 N3 . 1.3835(15) ?
N3 C28 . 1.3895(17) ?
N3 C18 . 1.4722(16) ?
N4 C20 . 1.3001(17) ?
N4 C21 . 1.3753(18) ?
C1 C2 . 1.413(2) ?
C1 C6 . 1.4144(18) ?
C2 C3 . 1.371(2) ?
C2 H2 . 0.97(2) ?
C3 C4 . 1.405(2) ?
C3 H3 . 0.97(2) ?
C4 C5 . 1.3658(19) ?
C5 C6 . 1.4232(18) ?
C5 H5 . 0.977(18) ?
C6 C7 . 1.4301(18) ?
C7 C8 . 1.3864(17) ?
C7 C10 . 1.4904(18) ?
C8 C9 . 1.4407(17) ?
C8 C16 . 1.4783(18) ?
C9 C36 . 1.5022(18) ?
C10 C15 . 1.394(2) ?
C10 C11 . 1.395(2) ?
C11 C12 . 1.402(3) ?
C11 H11 . 0.914(18) ?
C12 C13 . 1.382(4) ?
C12 H12 . 0.92(3) ?
C13 C14 . 1.375(3) ?
C13 H13 . 0.95(2) ?
C14 C15 . 1.396(2) ?
C14 H14 . 1.00(2) ?
C15 H15 . 0.998(19) ?
C16 C17 . 1.5101(17) ?
C17 C18 . 1.5413(19) ?
C17 H17A . 0.968(18) ?
C17 H17B . 0.969(17) ?
C18 C19 . 1.5161(18) ?
C18 H18 . 0.979(17) ?
C19 C27 . 1.3633(18) ?
C19 C20 . 1.4361(17) ?
C21 C26 . 1.4153(19) ?
C21 C22 . 1.4218(19) ?
C22 C23 . 1.380(2) ?
C22 C35 . 1.503(2) ?
C23 C24 . 1.409(2) ?
C23 H22 . 0.97(2) ?
C24 C25 . 1.371(2) ?
C24 H24 . 0.96(2) ?
C25 C26 . 1.4160(19) ?
C25 H25 . 0.96(2) ?
C26 C27 . 1.4193(19) ?
C27 H27 . 0.952(19) ?
C28 C33 . 1.4023(18) ?
C28 C29 . 1.4030(19) ?
C29 C30 . 1.390(2) ?
C29 H29 . 0.969(19) ?
C30 C31 . 1.384(2) ?
C30 H30 . 0.93(2) ?
C31 C32 . 1.390(2) ?
C31 H31 . 0.96(2) ?
C32 C33 . 1.392(2) ?
C32 H32 . 0.97(2) ?
C33 H33 . 0.934(19) ?
C34 H34A . 0.97(2) ?
C34 H34B . 0.97(2) ?
C34 H34C . 1.00(2) ?
C35 H35A . 0.99(2) ?
C35 H35B . 0.97(2) ?
C35 H35C . 0.96(2) ?
C36 H36A . 0.96(2) ?
C36 H36B . 0.97(2) ?
C36 H36C . 0.96(2) ?

loop_
_geom_hbond_atom_site_label_D
_geom_hbond_atom_site_label_H
_geom_hbond_atom_site_label_A
_geom_hbond_site_symmetry_A
_geom_hbond_distance_DH
_geom_hbond_distance_HA
_geom_hbond_distance_DA
_geom_hbond_angle_DHA
_geom_hbond_publ_flag
C13 H13 N1 2_745 0.95(2) 2.56(2) 3.410(2) 149(2) yes
C14 H14 Cg1 1_555 1.00(2) 2.92(2) 3.685(2) 134(2) yes
C17 H17A Cg2 4_564 0.97(2) 2.55(2) 3.5018(14) 169.0(10) yes
C25 H25 Cg3 4_565 0.96(2) 2.79(2) 3.7359(17) 169(2) yes

loop_
_geom_torsion_atom_site_label_1
_geom_torsion_atom_site_label_2
_geom_torsion_atom_site_label_3
_geom_torsion_atom_site_label_4
_geom_torsion_site_symmetry_1
_geom_torsion_site_symmetry_2
_geom_torsion_site_symmetry_3
_geom_torsion_site_symmetry_4
_geom_torsion
_geom_torsion_publ_flag
C16 N2 N3 C28 . . . . 175.71(12) ?
C16 N2 N3 C18 . . . . 13.06(14) ?
C9 N1 C1 C2 . . . . -176.86(14) ?
C9 N1 C1 C6 . . . . 2.4(2) ?
N1 C1 C2 C3 . . . . 177.85(16) ?
C6 C1 C2 C3 . . . . -1.4(2) ?
C1 C2 C3 C4 . . . . 0.5(3) ?
C2 C3 C4 C5 . . . . 0.3(2) ?
C2 C3 C4 Cl1 . . . . -179.73(14) ?
C3 C4 C5 C6 . . . . -0.3(2) ?
Cl1 C4 C5 C6 . . . . 179.75(10) ?
N1 C1 C6 C5 . . . . -177.81(12) ?
C2 C1 C6 C5 . . . . 1.4(2) ?
N1 C1 C6 C7 . . . . -0.9(2) ?
C2 C1 C6 C7 . . . . 178.31(13) ?
C4 C5 C6 C1 . . . . -0.57(19) ?
C4 C5 C6 C7 . . . . -177.28(12) ?
C1 C6 C7 C8 . . . . -1.97(18) ?
C5 C6 C7 C8 . . . . 174.77(12) ?
C1 C6 C7 C10 . . . . -178.68(12) ?
C5 C6 C7 C10 . . . . -1.95(19) ?
C6 C7 C8 C9 . . . . 3.31(17) ?
C10 C7 C8 C9 . . . . 179.89(12) ?
C6 C7 C8 C16 . . . . -178.70(11) ?
C10 C7 C8 C16 . . . . -2.12(19) ?
C1 N1 C9 C8 . . . . -0.94(19) ?
C1 N1 C9 C36 . . . . 178.32(12) ?
C7 C8 C9 N1 . . . . -1.94(19) ?
C16 C8 C9 N1 . . . . -179.96(12) ?
C7 C8 C9 C36 . . . . 178.85(12) ?
C16 C8 C9 C36 . . . . 0.82(18) ?
C8 C7 C10 C15 . . . . -63.05(17) ?
C6 C7 C10 C15 . . . . 113.53(14) ?
C8 C7 C10 C11 . . . . 120.55(15) ?
C6 C7 C10 C11 . . . . -62.87(17) ?
C15 C10 C11 C12 . . . . -1.1(2) ?
C7 C10 C11 C12 . . . . 175.28(14) ?
C10 C11 C12 C13 . . . . -0.4(3) ?
C11 C12 C13 C14 . . . . 1.4(3) ?
C12 C13 C14 C15 . . . . -0.8(3) ?
C11 C10 C15 C14 . . . . 1.8(2) ?
C7 C10 C15 C14 . . . . -174.63(13) ?
C13 C14 C15 C10 . . . . -0.8(2) ?
N3 N2 C16 C8 . . . . 173.70(11) ?
N3 N2 C16 C17 . . . . 1.81(15) ?
C7 C8 C16 N2 . . . . 131.09(13) ?
C9 C8 C16 N2 . . . . -50.93(17) ?
C7 C8 C16 C17 . . . . -58.08(17) ?
C9 C8 C16 C17 . . . . 119.90(14) ?
N2 C16 C17 C18 . . . . -14.56(14) ?
C8 C16 C17 C18 . . . . 173.95(11) ?
N2 N3 C18 C19 . . . . 97.03(13) ?
C28 N3 C18 C19 . . . . -64.65(16) ?
N2 N3 C18 C17 . . . . -21.06(13) ?
C28 N3 C18 C17 . . . . 177.26(12) ?
C16 C17 C18 N3 . . . . 19.72(12) ?
C16 C17 C18 C19 . . . . -99.54(11) ?
N3 C18 C19 C27 . . . . -22.39(18) ?
C17 C18 C19 C27 . . . . 89.31(15) ?
N3 C18 C19 C20 . . . . 162.75(11) ?
C17 C18 C19 C20 . . . . -85.55(14) ?
C21 N4 C20 O1 . . . . -179.46(11) ?
C21 N4 C20 C19 . . . . 0.3(2) ?
C34 O1 C20 N4 . . . . 5.31(18) ?
C34 O1 C20 C19 . . . . -174.44(12) ?
C27 C19 C20 N4 . . . . -2.2(2) ?
C18 C19 C20 N4 . . . . 172.99(12) ?
C27 C19 C20 O1 . . . . 177.49(12) ?
C18 C19 C20 O1 . . . . -7.27(17) ?
C20 N4 C21 C26 . . . . 1.45(19) ?
C20 N4 C21 C22 . . . . -178.37(12) ?
N4 C21 C22 C23 . . . . 179.02(12) ?
C26 C21 C22 C23 . . . . -0.81(19) ?
N4 C21 C22 C35 . . . . -1.63(19) ?
C26 C21 C22 C35 . . . . 178.54(12) ?
C21 C22 C23 C24 . . . . 0.3(2) ?
C35 C22 C23 C24 . . . . -179.01(14) ?
C22 C23 C24 C25 . . . . 0.5(2) ?
C23 C24 C25 C26 . . . . -0.8(2) ?
N4 C21 C26 C25 . . . . -179.30(12) ?
C22 C21 C26 C25 . . . . 0.52(19) ?
N4 C21 C26 C27 . . . . -1.13(19) ?
C22 C21 C26 C27 . . . . 178.69(12) ?
C24 C25 C26 C21 . . . . 0.3(2) ?
C24 C25 C26 C27 . . . . -177.82(14) ?
C20 C19 C27 C26 . . . . 2.46(19) ?
C18 C19 C27 C26 . . . . -172.55(12) ?
C21 C26 C27 C19 . . . . -0.95(19) ?
C25 C26 C27 C19 . . . . 177.18(13) ?
N2 N3 C28 C33 . . . . 10.38(19) ?
C18 N3 C28 C33 . . . . 170.62(12) ?
N2 N3 C28 C29 . . . . -171.60(12) ?
C18 N3 C28 C29 . . . . -11.36(19) ?
N3 C28 C29 C30 . . . . -179.09(13) ?
C33 C28 C29 C30 . . . . -1.0(2) ?
C28 C29 C30 C31 . . . . -0.5(2) ?
C29 C30 C31 C32 . . . . 1.1(2) ?
C30 C31 C32 C33 . . . . -0.3(2) ?
C31 C32 C33 C28 . . . . -1.3(2) ?
N3 C28 C33 C32 . . . . 179.91(13) ?
C29 C28 C33 C32 . . . . 1.9(2) ?
